data_7218917
loop_
_publ_author_name
'Wu, Tsung-Tai'
'Hsu, Wayne'
'Yang, Xiang-Kai'
'He, Hsiu-Yi'
'Chen, Jhy-Der'

_publ_section_title
;
 Entanglement in Co(ii) coordination networks: polycatenation from single
 net to 2-fold and 3-fold interpenetrated nets
;
_journal_issue 4
_journal_name_full CrystEngComm
_journal_page_first 916
_journal_paper_doi 10.1039/C4CE02101K
_journal_volume 17
_journal_year 2015
_chemical_formula_sum 'C33 H36 Co N4 O8'
_chemical_formula_weight 675.59
_chemical_name_systematic
; 
 ? 
;
_space_group_IT_number 14
_symmetry_cell_setting monoclinic
_symmetry_space_group_name_Hall '-P 2ybc'
_symmetry_space_group_name_H-M 'P 1 21/c 1'
_atom_sites_solution_hydrogens geom
_atom_sites_solution_primary direct
_atom_sites_solution_secondary difmap
_audit_creation_method SHELXL-97
_audit_update_record
;
2014-10-11 deposited with the CCDC.
2014-11-24 downloaded from the CCDC.
;
_cell_angle_alpha 90.00
_cell_angle_beta 100.161(3)
_cell_angle_gamma 90.00
_cell_formula_units_Z 4
_cell_length_a 13.0951(6)
_cell_length_b 14.1332(8)
_cell_length_c 19.6616(9)
_cell_measurement_reflns_used 5663
_cell_measurement_temperature 296(2)
_cell_measurement_theta_max 22.71
_cell_measurement_theta_min 2.26
_cell_volume 3581.8(3)
_computing_cell_refinement 'Bruker SAINT'
_computing_data_collection 'Bruker APEX2'
_computing_data_reduction 'Bruker SAINT'
_computing_molecular_graphics 'Bruker SHELXTL'
_computing_publication_material 'Bruker SHELXTL'
_computing_structure_refinement 'SHELXL-97 (Sheldrick, 1997)'
_computing_structure_solution 'SHELXS-97 (Sheldrick, 1990)'
_diffrn_ambient_temperature 296(2)
_diffrn_measured_fraction_theta_full 0.996
_diffrn_measured_fraction_theta_max 0.996
_diffrn_measurement_device_type 'Bruker APEX-II CCD'
_diffrn_measurement_method '\f and \w scans'
_diffrn_radiation_monochromator graphite
_diffrn_radiation_source 'fine-focus sealed tube'
_diffrn_radiation_type MoK\a
_diffrn_radiation_wavelength 0.71073
_diffrn_reflns_av_R_equivalents 0.0798
_diffrn_reflns_av_sigmaI/netI 0.0896
_diffrn_reflns_limit_h_max 15
_diffrn_reflns_limit_h_min -15
_diffrn_reflns_limit_k_max 11
_diffrn_reflns_limit_k_min -16
_diffrn_reflns_limit_l_max 23
_diffrn_reflns_limit_l_min -23
_diffrn_reflns_number 27020
_diffrn_reflns_theta_full 25.00
_diffrn_reflns_theta_max 25.00
_diffrn_reflns_theta_min 1.58
_diffrn_standards_number 0
_exptl_absorpt_coefficient_mu 0.530
_exptl_absorpt_correction_T_max 0.9740
_exptl_absorpt_correction_T_min 0.8361
_exptl_absorpt_correction_type multi-scan
_exptl_absorpt_process_details 'sadabs v2008/1(bruker axs, 2008)'
_exptl_crystal_colour purple
_exptl_crystal_density_diffrn 1.253
_exptl_crystal_density_method 'not measured'
_exptl_crystal_description column
_exptl_crystal_F_000 1412
_exptl_crystal_size_max 0.35
_exptl_crystal_size_mid 0.10
_exptl_crystal_size_min 0.05
_refine_diff_density_max 1.826
_refine_diff_density_min -0.358
_refine_diff_density_rms 0.110
_refine_ls_extinction_method none
_refine_ls_goodness_of_fit_ref 1.131
_refine_ls_hydrogen_treatment constr
_refine_ls_matrix_type full
_refine_ls_number_parameters 433
_refine_ls_number_reflns 6278
_refine_ls_number_restraints 0
_refine_ls_restrained_S_all 1.131
_refine_ls_R_factor_all 0.1699
_refine_ls_R_factor_gt 0.1019
_refine_ls_shift/su_max 0.000
_refine_ls_shift/su_mean 0.000
_refine_ls_structure_factor_coef Fsqd
_refine_ls_weighting_details 'calc w=1/[\s^2^(Fo^2^)+(0.1010P)^2^+12.1340P] where P=(Fo^2^+2Fc^2^)/3'
_refine_ls_weighting_scheme calc
_refine_ls_wR_factor_gt 0.2624
_refine_ls_wR_factor_ref 0.2956
_reflns_number_gt 3334
_reflns_number_total 6278
_reflns_threshold_expression >2sigma(I)
_cod_data_source_file c4ce02101k2.cif
_cod_data_source_block 1
_cod_depositor_comments
;
The following automatic conversions were performed:

'_symmetry_cell_setting' value 'Monoclinic' changed to 'monoclinic'
according to
/usr/data/users/saulius/crontab/automatic-downloads/rss-feeds/RSC/lib/dictionaries/cif_core.dic
dictionary named 'cif_core.dic' version 2.4.2 from 2011-04-26.

Automatic conversion script
Id: cif_fix_values 2935 2014-11-11 08:27:57Z andrius 

 Adding full bibliography for 7218917--7218922.cif.
;
_cod_original_sg_symbol_H-M P2(1)/c
_cod_database_code 7218917

loop_
_symmetry_equiv_pos_as_xyz
'x, y, z'
'-x, y+1/2, -z+1/2'
'-x, -y, -z'
'x, -y-1/2, z-1/2'

loop_
_atom_site_label
_atom_site_type_symbol
_atom_site_fract_x
_atom_site_fract_y
_atom_site_fract_z
_atom_site_U_iso_or_equiv
_atom_site_adp_type
_atom_site_occupancy
_atom_site_symmetry_multiplicity
_atom_site_calc_flag
_atom_site_refinement_flags
_atom_site_disorder_assembly
_atom_site_disorder_group
Co Co 0.61812(8) 0.98849(7) 0.76716(5) 0.0528(4) Uani 1 1 d . . .
O1 O 0.256(4) 0.768(3) 0.9632(18) 0.101(10) Uani 0.50 1 d P A 1
O2 O -0.334(4) 0.734(4) 1.024(2) 0.061(7) Uani 0.50 1 d P A 1
O1' O 0.258(4) 0.778(3) 0.9400(16) 0.093(9) Uani 0.50 1 d P A 2
O2' O -0.326(4) 0.739(4) 1.005(2) 0.086(13) Uani 0.50 1 d P A 2
O3 O 0.7396(4) 0.9018(4) 0.8274(3) 0.0658(16) Uani 1 1 d . . .
O4 O 0.6328(5) 0.8438(4) 0.7411(3) 0.0709(17) Uani 1 1 d . . .
O5 O 0.6582(5) 0.1210(4) 0.8024(3) 0.0712(17) Uani 1 1 d . . .
O6 O 0.7461(5) 0.0737(4) 0.7241(3) 0.0690(16) Uani 1 1 d . . .
O7 O 0.7483(6) 0.9057(4) 0.9692(3) 0.092(2) Uani 1 1 d . . .
H7E H 0.7288 0.8577 0.9896 0.111 Uiso 1 1 d R . .
H7D H 0.8126 0.9008 0.9678 0.111 Uiso 1 1 d R . .
O8 O 0.7747(6) 0.0836(5) 0.5872(3) 0.101(2) Uani 1 1 d . . .
H8E H 0.7796 0.1263 0.5575 0.121 Uiso 1 1 d R . .
H8F H 0.7111 0.0790 0.5907 0.121 Uiso 1 1 d R . .
N1 N 0.5095(5) 0.9670(5) 0.8316(3) 0.0572(17) Uani 1 1 d . . .
N2 N 0.2928(6) 0.9298(5) 0.9613(4) 0.067(2) Uani 1 1 d . A .
H2B H 0.2787 0.9808 0.9816 0.080 Uiso 1 1 calc R . .
N3 N -0.3188(5) 0.5780(5) 1.0105(3) 0.0655(19) Uani 1 1 d . . .
H3A H -0.2897 0.5296 1.0323 0.079 Uiso 1 1 calc R . .
N4 N -0.5176(6) 0.5162(5) 0.8243(4) 0.0639(18) Uani 1 1 d . . .
C1 C 0.4881(7) 1.0335(6) 0.8743(5) 0.064(2) Uani 1 1 d . . .
H1A H 0.5236 1.0906 0.8751 0.077 Uiso 1 1 calc R . .
C2 C 0.4164(7) 1.0236(6) 0.9177(4) 0.065(2) Uani 1 1 d . . .
H2A H 0.4033 1.0731 0.9461 0.078 Uiso 1 1 calc R . .
C3 C 0.3650(7) 0.9388(6) 0.9179(4) 0.062(2) Uani 1 1 d . . .
C4 C 0.3838(8) 0.8692(7) 0.8720(5) 0.088(3) Uani 1 1 d . . .
H4A H 0.3480 0.8120 0.8688 0.106 Uiso 1 1 calc R . .
C5 C 0.4567(8) 0.8871(7) 0.8316(5) 0.086(3) Uani 1 1 d . . .
H5A H 0.4703 0.8394 0.8018 0.103 Uiso 1 1 calc R . .
C6 C 0.2413(8) 0.8507(8) 0.9758(5) 0.081(3) Uani 1 1 d . . .
C7 C 0.1655(8) 0.8671(8) 1.0234(5) 0.090(3) Uani 1 1 d . A .
H7A H 0.2028 0.8704 1.0706 0.108 Uiso 1 1 calc R . .
H7B H 0.1313 0.9274 1.0123 0.108 Uiso 1 1 calc R . .
C8 C 0.0862(8) 0.7914(8) 1.0183(5) 0.092(3) Uani 1 1 d . . .
H8A H 0.1208 0.7313 1.0296 0.110 Uiso 1 1 calc R A .
H8B H 0.0498 0.7878 0.9709 0.110 Uiso 1 1 calc R . .
C9 C 0.0064(7) 0.8071(7) 1.0664(5) 0.077(3) Uani 1 1 d . A .
H9A H 0.0429 0.8141 1.1135 0.093 Uiso 1 1 calc R . .
H9B H -0.0312 0.8653 1.0534 0.093 Uiso 1 1 calc R . .
C10 C -0.0694(7) 0.7270(7) 1.0633(5) 0.074(3) Uani 1 1 d . . .
H10A H -0.0317 0.6681 1.0728 0.088 Uiso 1 1 calc R A .
H10B H -0.1098 0.7231 1.0170 0.088 Uiso 1 1 calc R . .
C11 C -0.1420(6) 0.7393(7) 1.1147(4) 0.066(2) Uani 1 1 d . A .
H11A H -0.1784 0.7991 1.1062 0.080 Uiso 1 1 calc R . .
H11B H -0.1020 0.7410 1.1611 0.080 Uiso 1 1 calc R . .
C12 C -0.2206(7) 0.6590(7) 1.1090(4) 0.077(3) Uani 1 1 d . . .
H12A H -0.1845 0.5988 1.1133 0.092 Uiso 1 1 calc R A .
H12B H -0.2598 0.6637 1.1464 0.092 Uiso 1 1 calc R . .
C13 C -0.2935(7) 0.6633(7) 1.0408(4) 0.058(2) Uani 1 1 d . A .
C14 C -0.3858(6) 0.5587(6) 0.9487(4) 0.056(2) Uani 1 1 d . . .
C15 C -0.4162(7) 0.4688(6) 0.9318(5) 0.069(2) Uani 1 1 d . . .
H15A H -0.3922 0.4193 0.9615 0.083 Uiso 1 1 calc R . .
C16 C -0.4812(7) 0.4510(6) 0.8717(4) 0.066(2) Uani 1 1 d . . .
H16A H -0.5021 0.3887 0.8626 0.080 Uiso 1 1 calc R . .
C19 C 0.7107(6) 0.8340(5) 0.7863(4) 0.0500(19) Uani 1 1 d . . .
C20 C 0.7695(6) 0.7439(6) 0.7934(4) 0.054(2) Uani 1 1 d . . .
C21 C 0.8567(6) 0.7324(6) 0.8431(5) 0.062(2) Uani 1 1 d . . .
H21A H 0.8768 0.7801 0.8753 0.075 Uiso 1 1 calc R . .
C22 C 0.9146(7) 0.6504(7) 0.8457(5) 0.073(3) Uani 1 1 d . . .
H22A H 0.9731 0.6438 0.8798 0.088 Uiso 1 1 calc R . .
C23 C 0.8875(7) 0.5783(6) 0.7989(5) 0.063(2) Uani 1 1 d . . .
C24 C 0.7989(8) 0.5899(7) 0.7495(5) 0.078(3) Uani 1 1 d . . .
H24A H 0.7793 0.5423 0.7172 0.093 Uiso 1 1 calc R . .
C25 C 0.7387(7) 0.6710(6) 0.7471(5) 0.069(2) Uani 1 1 d . . .
H25A H 0.6781 0.6764 0.7146 0.082 Uiso 1 1 calc R . .
C26 C 0.9534(7) 0.4894(6) 0.8008(6) 0.085(3) Uani 1 1 d . . .
H26A H 0.9969 0.4948 0.7659 0.101 Uiso 1 1 calc R . .
H26B H 0.9988 0.4859 0.8454 0.101 Uiso 1 1 calc R . .
C27 C 0.8924(7) 0.3986(6) 0.7890(5) 0.066(2) Uani 1 1 d . . .
C28 C 0.9154(7) 0.3305(6) 0.7437(5) 0.067(2) Uani 1 1 d . . .
H28A H 0.9673 0.3421 0.7180 0.081 Uiso 1 1 calc R . .
C29 C 0.8627(6) 0.2455(6) 0.7358(4) 0.059(2) Uani 1 1 d . . .
H29A H 0.8809 0.2000 0.7059 0.071 Uiso 1 1 calc R . .
C30 C 0.7829(6) 0.2270(6) 0.7718(4) 0.056(2) Uani 1 1 d . . .
C31 C 0.7582(7) 0.2961(6) 0.8153(5) 0.065(2) Uani 1 1 d . . .
H31A H 0.7042 0.2859 0.8394 0.078 Uiso 1 1 calc R . .
C32 C 0.8123(7) 0.3804(6) 0.8240(5) 0.071(3) Uani 1 1 d . . .
H32A H 0.7941 0.4257 0.8540 0.085 Uiso 1 1 calc R . .
C33 C 0.7275(7) 0.1361(6) 0.7652(4) 0.055(2) Uani 1 1 d . . .
C17 C -0.4857(9) 0.6041(7) 0.8416(5) 0.093(4) Uani 1 1 d . . .
H17A H -0.5080 0.6521 0.8101 0.112 Uiso 1 1 calc R . .
C18 C -0.4235(9) 0.6288(7) 0.9013(5) 0.098(4) Uani 1 1 d . . .
H18A H -0.4061 0.6918 0.9105 0.118 Uiso 1 1 calc R . .

loop_
_atom_site_aniso_label
_atom_site_aniso_U_11
_atom_site_aniso_U_22
_atom_site_aniso_U_33
_atom_site_aniso_U_23
_atom_site_aniso_U_13
_atom_site_aniso_U_12
Co 0.0633(7) 0.0428(7) 0.0526(6) -0.0008(5) 0.0109(5) 0.0015(6)
O1 0.176(19) 0.057(14) 0.10(2) 0.002(14) 0.112(19) -0.020(12)
O2 0.078(12) 0.052(13) 0.050(19) 0.012(12) 0.000(12) 0.009(10)
O1' 0.164(17) 0.050(13) 0.09(2) -0.020(15) 0.092(18) -0.056(11)
O2' 0.13(2) 0.062(14) 0.05(2) 0.010(15) -0.013(15) -0.023(14)
O3 0.076(4) 0.048(4) 0.073(4) -0.002(3) 0.013(3) 0.005(3)
O4 0.087(4) 0.060(4) 0.060(3) -0.003(3) -0.002(3) 0.027(3)
O5 0.084(4) 0.064(4) 0.069(4) 0.000(3) 0.023(3) -0.020(3)
O6 0.085(4) 0.051(4) 0.073(4) -0.008(3) 0.019(3) -0.003(3)
O7 0.141(6) 0.058(4) 0.085(5) -0.004(4) 0.041(4) -0.003(4)
O8 0.158(7) 0.056(4) 0.083(5) -0.006(4) 0.007(5) -0.003(4)
N1 0.067(4) 0.043(4) 0.061(4) -0.004(3) 0.009(3) 0.003(3)
N2 0.084(5) 0.048(4) 0.076(5) -0.011(4) 0.035(4) -0.010(4)
N3 0.081(5) 0.056(5) 0.054(4) 0.004(4) -0.003(4) -0.005(4)
N4 0.076(5) 0.052(4) 0.062(4) 0.000(4) 0.005(4) -0.002(4)
C1 0.072(6) 0.041(5) 0.083(6) -0.002(5) 0.025(5) -0.012(4)
C2 0.092(6) 0.047(5) 0.060(5) -0.014(4) 0.022(5) -0.013(5)
C3 0.077(6) 0.055(5) 0.054(5) -0.002(4) 0.013(4) -0.005(5)
C4 0.125(9) 0.055(6) 0.101(7) -0.028(6) 0.066(7) -0.037(6)
C5 0.121(9) 0.049(6) 0.098(8) -0.025(5) 0.051(7) -0.016(6)
C6 0.097(7) 0.065(7) 0.091(8) -0.011(6) 0.045(6) -0.023(6)
C7 0.109(8) 0.083(8) 0.090(7) -0.015(6) 0.046(6) -0.034(7)
C8 0.097(7) 0.105(9) 0.076(6) -0.011(6) 0.022(6) -0.040(7)
C9 0.080(6) 0.079(7) 0.074(6) -0.004(5) 0.019(5) -0.017(6)
C10 0.066(6) 0.084(7) 0.070(6) -0.014(5) 0.011(5) -0.006(5)
C11 0.060(5) 0.081(7) 0.055(5) -0.005(5) 0.003(4) -0.020(5)
C12 0.089(7) 0.082(7) 0.056(5) 0.002(5) 0.002(5) -0.007(6)
C13 0.070(6) 0.053(6) 0.053(5) -0.007(5) 0.015(4) -0.016(5)
C14 0.061(5) 0.053(5) 0.053(5) 0.002(4) 0.003(4) 0.000(4)
C15 0.084(6) 0.053(6) 0.064(5) 0.007(5) -0.005(5) -0.001(5)
C16 0.082(6) 0.043(5) 0.069(6) -0.004(5) -0.002(5) -0.007(5)
C19 0.062(5) 0.038(5) 0.052(5) 0.004(4) 0.017(4) 0.004(4)
C20 0.057(5) 0.045(5) 0.062(5) 0.007(4) 0.013(4) 0.002(4)
C21 0.060(5) 0.048(5) 0.074(6) -0.002(5) 0.003(4) 0.000(4)
C22 0.057(5) 0.063(6) 0.097(7) 0.010(6) 0.008(5) 0.007(5)
C23 0.063(5) 0.040(5) 0.086(6) 0.002(5) 0.012(5) 0.001(4)
C24 0.090(7) 0.048(6) 0.091(7) -0.010(5) 0.005(6) 0.001(5)
C25 0.079(6) 0.056(6) 0.067(6) -0.004(5) 0.001(5) 0.011(5)
C26 0.064(6) 0.046(5) 0.142(9) 0.004(6) 0.014(6) -0.002(5)
C27 0.059(5) 0.042(5) 0.094(7) 0.001(5) 0.008(5) 0.003(4)
C28 0.061(5) 0.056(6) 0.086(6) 0.011(5) 0.017(5) -0.003(5)
C29 0.066(5) 0.043(5) 0.068(5) -0.004(4) 0.009(4) 0.002(4)
C30 0.057(5) 0.047(5) 0.062(5) 0.006(4) 0.005(4) 0.003(4)
C31 0.062(5) 0.050(5) 0.086(6) 0.002(5) 0.019(5) 0.000(4)
C32 0.076(6) 0.044(5) 0.097(7) -0.009(5) 0.028(5) 0.006(5)
C33 0.062(5) 0.044(5) 0.057(5) 0.009(4) 0.002(4) -0.001(4)
C17 0.132(9) 0.045(6) 0.084(7) 0.009(5) -0.031(7) -0.007(6)
C18 0.135(10) 0.054(6) 0.087(7) 0.011(6) -0.033(7) -0.027(6)

loop_
_atom_type_symbol
_atom_type_description
_atom_type_scat_dispersion_real
_atom_type_scat_dispersion_imag
_atom_type_scat_source
C C 0.0033 0.0016 'International Tables Vol C Tables 4.2.6.8 and 6.1.1.4'
H H 0.0000 0.0000 'International Tables Vol C Tables 4.2.6.8 and 6.1.1.4'
N N 0.0061 0.0033 'International Tables Vol C Tables 4.2.6.8 and 6.1.1.4'
O O 0.0106 0.0060 'International Tables Vol C Tables 4.2.6.8 and 6.1.1.4'
Co Co 0.3494 0.9721 'International Tables Vol C Tables 4.2.6.8 and 6.1.1.4'

loop_
_geom_angle_atom_site_label_1
_geom_angle_atom_site_label_2
_geom_angle_atom_site_label_3
_geom_angle
_geom_angle_site_symmetry_1
_geom_angle_site_symmetry_3
O5 Co N4 102.0(3) 1_565 2_556
O5 Co N1 95.2(3) 1_565 .
N4 Co N1 99.1(3) 2_556 .
O5 Co O4 159.9(3) 1_565 .
N4 Co O4 92.5(3) 2_556 .
N1 Co O4 96.1(3) . .
O5 Co O3 102.3(2) 1_565 .
N4 Co O3 150.2(3) 2_556 .
N1 Co O3 95.6(2) . .
O4 Co O3 60.1(2) . .
O5 Co O6 59.4(2) 1_565 1_565
N4 Co O6 88.5(3) 2_556 1_565
N1 Co O6 154.5(2) . 1_565
O4 Co O6 107.9(2) . 1_565
O3 Co O6 89.1(2) . 1_565
O5 Co C19 131.7(3) 1_565 .
N4 Co C19 120.9(3) 2_556 .
N1 Co C19 98.4(2) . .
O4 Co C19 29.7(2) . .
O3 Co C19 30.5(2) . .
O6 Co C19 98.3(2) 1_565 .
C19 O3 Co 88.4(5) . .
C19 O4 Co 91.9(5) . .
C33 O5 Co 97.2(5) . 1_545
C33 O6 Co 84.0(5) . 1_545
H7E O7 H7D 109.4 . .
H8E O8 H8F 107.6 . .
C1 N1 C5 115.9(8) . .
C1 N1 Co 121.7(6) . .
C5 N1 Co 122.4(6) . .
C6 N2 C3 128.4(8) . .
C6 N2 H2B 115.8 . .
C3 N2 H2B 115.8 . .
C13 N3 C14 128.5(8) . .
C13 N3 H3A 115.7 . .
C14 N3 H3A 115.7 . .
C17 N4 C16 114.1(8) . .
C17 N4 Co 121.3(6) . 2_546
C16 N4 Co 124.6(6) . 2_546
N1 C1 C2 124.3(8) . .
N1 C1 H1A 117.9 . .
C2 C1 H1A 117.9 . .
C3 C2 C1 118.4(8) . .
C3 C2 H2A 120.8 . .
C1 C2 H2A 120.8 . .
C2 C3 C4 118.3(8) . .
C2 C3 N2 117.9(8) . .
C4 C3 N2 123.6(8) . .
C5 C4 C3 117.9(8) . .
C5 C4 H4A 121.0 . .
C3 C4 H4A 121.0 . .
N1 C5 C4 125.1(8) . .
N1 C5 H5A 117.4 . .
C4 C5 H5A 117.4 . .
O1 C6 O1' 22(2) . .
O1 C6 N2 129.9(19) . .
O1' C6 N2 113.6(14) . .
O1 C6 C7 115.1(17) . .
O1' C6 C7 131.5(16) . .
N2 C6 C7 114.3(9) . .
C8 C7 C6 112.3(9) . .
C8 C7 H7A 109.1 . .
C6 C7 H7A 109.1 . .
C8 C7 H7B 109.1 . .
C6 C7 H7B 109.1 . .
H7A C7 H7B 107.9 . .
C7 C8 C9 113.4(9) . .
C7 C8 H8A 108.9 . .
C9 C8 H8A 108.9 . .
C7 C8 H8B 108.9 . .
C9 C8 H8B 108.9 . .
H8A C8 H8B 107.7 . .
C10 C9 C8 112.5(8) . .
C10 C9 H9A 109.1 . .
C8 C9 H9A 109.1 . .
C10 C9 H9B 109.1 . .
C8 C9 H9B 109.1 . .
H9A C9 H9B 107.8 . .
C9 C10 C11 112.1(8) . .
C9 C10 H10A 109.2 . .
C11 C10 H10A 109.2 . .
C9 C10 H10B 109.2 . .
C11 C10 H10B 109.2 . .
H10A C10 H10B 107.9 . .
C10 C11 C12 111.2(8) . .
C10 C11 H11A 109.4 . .
C12 C11 H11A 109.4 . .
C10 C11 H11B 109.4 . .
C12 C11 H11B 109.4 . .
H11A C11 H11B 108.0 . .
C13 C12 C11 110.4(7) . .
C13 C12 H12A 109.6 . .
C11 C12 H12A 109.6 . .
C13 C12 H12B 109.6 . .
C11 C12 H12B 109.6 . .
H12A C12 H12B 108.1 . .
O2 C13 O2' 18(4) . .
O2 C13 N3 126(3) . .
O2' C13 N3 117(3) . .
O2 C13 C12 118(3) . .
O2' C13 C12 127(3) . .
N3 C13 C12 115.0(9) . .
C15 C14 C18 116.6(8) . .
C15 C14 N3 120.6(8) . .
C18 C14 N3 122.7(8) . .
C16 C15 C14 120.1(8) . .
C16 C15 H15A 119.9 . .
C14 C15 H15A 119.9 . .
N4 C16 C15 124.9(8) . .
N4 C16 H16A 117.6 . .
C15 C16 H16A 117.6 . .
O4 C19 O3 119.3(7) . .
O4 C19 C20 120.9(8) . .
O3 C19 C20 119.8(8) . .
O4 C19 Co 58.4(4) . .
O3 C19 Co 61.1(4) . .
C20 C19 Co 175.9(5) . .
C21 C20 C25 119.1(8) . .
C21 C20 C19 121.5(8) . .
C25 C20 C19 119.4(8) . .
C20 C21 C22 120.5(9) . .
C20 C21 H21A 119.8 . .
C22 C21 H21A 119.8 . .
C23 C22 C21 121.5(9) . .
C23 C22 H22A 119.2 . .
C21 C22 H22A 119.2 . .
C22 C23 C24 117.7(8) . .
C22 C23 C26 121.2(8) . .
C24 C23 C26 121.1(9) . .
C25 C24 C23 121.5(9) . .
C25 C24 H24A 119.2 . .
C23 C24 H24A 119.2 . .
C24 C25 C20 119.6(8) . .
C24 C25 H25A 120.2 . .
C20 C25 H25A 120.2 . .
C27 C26 C23 114.6(7) . .
C27 C26 H26A 108.6 . .
C23 C26 H26A 108.6 . .
C27 C26 H26B 108.6 . .
C23 C26 H26B 108.6 . .
H26A C26 H26B 107.6 . .
C32 C27 C28 117.6(8) . .
C32 C27 C26 120.9(9) . .
C28 C27 C26 121.5(8) . .
C29 C28 C27 121.2(8) . .
C29 C28 H28A 119.4 . .
C27 C28 H28A 119.4 . .
C28 C29 C30 120.9(8) . .
C28 C29 H29A 119.6 . .
C30 C29 H29A 119.6 . .
C31 C30 C29 117.8(8) . .
C31 C30 C33 120.6(8) . .
C29 C30 C33 121.6(8) . .
C30 C31 C32 121.2(8) . .
C30 C31 H31A 119.4 . .
C32 C31 H31A 119.4 . .
C27 C32 C31 121.3(8) . .
C27 C32 H32A 119.3 . .
C31 C32 H32A 119.3 . .
O6 C33 O5 119.4(8) . .
O6 C33 C30 121.6(8) . .
O5 C33 C30 119.0(8) . .
N4 C17 C18 125.0(9) . .
N4 C17 H17A 117.5 . .
C18 C17 H17A 117.5 . .
C17 C18 C14 119.2(9) . .
C17 C18 H18A 120.4 . .
C14 C18 H18A 120.4 . .

loop_
_geom_bond_atom_site_label_1
_geom_bond_atom_site_label_2
_geom_bond_distance
_geom_bond_site_symmetry_2
Co O5 2.033(6) 1_565
Co N4 2.070(7) 2_556
Co N1 2.087(7) .
Co O4 2.125(6) .
Co O3 2.183(6) .
Co O6 2.339(6) 1_565
Co C19 2.493(8) .
O1 C6 1.22(5) .
O2 C13 1.16(4) .
O1' C6 1.28(4) .
O2' C13 1.32(5) .
O3 C19 1.267(9) .
O4 C19 1.235(9) .
O5 C33 1.279(10) .
O5 Co 2.033(6) 1_545
O6 C33 1.249(9) .
O6 Co 2.339(6) 1_545
O7 H7E 0.8500 .
O7 H7D 0.8501 .
O8 H8E 0.8500 .
O8 H8F 0.8500 .
N1 C1 1.323(10) .
N1 C5 1.324(11) .
N2 C6 1.362(11) .
N2 C3 1.386(10) .
N2 H2B 0.8600 .
N3 C13 1.359(10) .
N3 C14 1.393(10) .
N3 H3A 0.8600 .
N4 C17 1.336(11) .
N4 C16 1.337(10) .
N4 Co 2.070(7) 2_546
C1 C2 1.383(11) .
C1 H1A 0.9300 .
C2 C3 1.375(11) .
C2 H2A 0.9300 .
C3 C4 1.386(12) .
C4 C5 1.370(12) .
C4 H4A 0.9300 .
C5 H5A 0.9300 .
C6 C7 1.497(13) .
C7 C8 1.482(13) .
C7 H7A 0.9700 .
C7 H7B 0.9700 .
C8 C9 1.544(13) .
C8 H8A 0.9700 .
C8 H8B 0.9700 .
C9 C10 1.499(12) .
C9 H9A 0.9700 .
C9 H9B 0.9700 .
C10 C11 1.515(11) .
C10 H10A 0.9700 .
C10 H10B 0.9700 .
C11 C12 1.523(12) .
C11 H11A 0.9700 .
C11 H11B 0.9700 .
C12 C13 1.504(12) .
C12 H12A 0.9700 .
C12 H12B 0.9700 .
C14 C15 1.356(11) .
C14 C18 1.390(12) .
C15 C16 1.353(11) .
C15 H15A 0.9300 .
C16 H16A 0.9300 .
C19 C20 1.482(10) .
C20 C21 1.376(11) .
C20 C25 1.388(11) .
C21 C22 1.380(11) .
C21 H21A 0.9300 .
C22 C23 1.377(12) .
C22 H22A 0.9300 .
C23 C24 1.387(12) .
C23 C26 1.520(12) .
C24 C25 1.387(12) .
C24 H24A 0.9300 .
C25 H25A 0.9300 .
C26 C27 1.508(12) .
C26 H26A 0.9700 .
C26 H26B 0.9700 .
C27 C32 1.376(12) .
C27 C28 1.382(12) .
C28 C29 1.380(11) .
C28 H28A 0.9300 .
C29 C30 1.386(11) .
C29 H29A 0.9300 .
C30 C31 1.375(11) .
C30 C33 1.470(11) .
C31 C32 1.380(12) .
C31 H31A 0.9300 .
C32 H32A 0.9300 .
C17 C18 1.350(13) .
C17 H17A 0.9300 .
C18 H18A 0.9300 .
